data_4506663
loop_
_publ_author_name
'Ebenezer, Samuel'
'Muthiah, P. Thomas'

_publ_section_title
;
 Design of Co-crystals/Salts of Aminopyrimidines and Carboxylic Acids
 through Recurrently Occurring Synthons
;
_journal_issue 7
_journal_name_full 'Crystal Growth &amp; Design'
_journal_page_first 3766
_journal_paper_doi 10.1021/cg3005954
_journal_volume 12
_journal_year 2012
_chemical_formula_moiety 'C6 H10 O4, 2(C6 H9 N3)'
_chemical_formula_sum 'C18 H28 N6 O4'
_chemical_formula_weight 392.46
_chemical_name_systematic
;
 2-amino-4,6-dimethylpyrimidine-adipic acid
;
_space_group_IT_number 14
_symmetry_cell_setting monoclinic
_symmetry_space_group_name_Hall '-P 2ybc'
_symmetry_space_group_name_H-M 'P 1 21/c 1'
_atom_sites_solution_hydrogens geom
_atom_sites_solution_primary direct
_atom_sites_solution_secondary difmap
_audit_creation_method SHELXL-97
_cell_angle_alpha 90.00
_cell_angle_beta 93.532(2)
_cell_angle_gamma 90.00
_cell_formula_units_Z 4
_cell_length_a 8.2625(3)
_cell_length_b 17.4876(5)
_cell_length_c 14.3439(5)
_cell_measurement_reflns_used 3286
_cell_measurement_temperature 293(2)
_cell_measurement_theta_max 24.1
_cell_measurement_theta_min 1.8
_cell_volume 2068.63(12)
_computing_cell_refinement 'SAINT (Bruker, 2008)'
_computing_data_collection 'SMART APEX II (Bruker, 2008)'
_computing_data_reduction 'SAINT (Bruker, 2008)'
_computing_molecular_graphics 'Mercury 2.2 (Macrae et al., 2006)'
_computing_publication_material 'PLATON (Spek, 2003)'
_computing_structure_refinement 'SHELXL-97 (Sheldrick, 2008)'
_computing_structure_solution 'SHELXS-97 (Sheldrick, 2008)'
_diffrn_ambient_temperature 293(2)
_diffrn_measured_fraction_theta_full 0.995
_diffrn_measured_fraction_theta_max 0.995
_diffrn_measurement_device_type 'Bruker SMART APEX II CCD area-detector'
_diffrn_measurement_method '\f and \w scans'
_diffrn_radiation_monochromator graphite
_diffrn_radiation_source 'fine-focus sealed tube'
_diffrn_radiation_type MoK\a
_diffrn_radiation_wavelength 0.71073
_diffrn_reflns_av_R_equivalents 0.0410
_diffrn_reflns_av_sigmaI/netI 0.0418
_diffrn_reflns_limit_h_max 9
_diffrn_reflns_limit_h_min -9
_diffrn_reflns_limit_k_max 20
_diffrn_reflns_limit_k_min -20
_diffrn_reflns_limit_l_max 16
_diffrn_reflns_limit_l_min -16
_diffrn_reflns_number 15297
_diffrn_reflns_theta_full 24.13
_diffrn_reflns_theta_max 24.13
_diffrn_reflns_theta_min 1.84
_exptl_absorpt_coefficient_mu 0.091
_exptl_absorpt_correction_T_max 0.9820
_exptl_absorpt_correction_T_min 0.9784
_exptl_absorpt_correction_type multi-scan
_exptl_absorpt_process_details 'SADABS; (Bruker, 2008)'
_exptl_crystal_colour colourless
_exptl_crystal_density_diffrn 1.260
_exptl_crystal_density_method 'not measured'
_exptl_crystal_description Needle
_exptl_crystal_F_000 840
_exptl_crystal_size_max 0.24
_exptl_crystal_size_mid 0.20
_exptl_crystal_size_min 0.20
_refine_diff_density_max 0.191
_refine_diff_density_min -0.243
_refine_diff_density_rms 0.045
_refine_ls_extinction_method none
_refine_ls_goodness_of_fit_ref 1.028
_refine_ls_hydrogen_treatment constr
_refine_ls_matrix_type full
_refine_ls_number_parameters 259
_refine_ls_number_reflns 3286
_refine_ls_number_restraints 0
_refine_ls_restrained_S_all 1.028
_refine_ls_R_factor_all 0.0802
_refine_ls_R_factor_gt 0.0495
_refine_ls_shift/su_max 0.000
_refine_ls_shift/su_mean 0.000
_refine_ls_structure_factor_coef Fsqd
_refine_ls_weighting_details 'calc w=1/[\s^2^(Fo^2^)+(0.0740P)^2^+0.6187P] where P=(Fo^2^+2Fc^2^)/3'
_refine_ls_weighting_scheme calc
_refine_ls_wR_factor_gt 0.1272
_refine_ls_wR_factor_ref 0.1497
_reflns_number_gt 2181
_reflns_number_total 3286
_reflns_threshold_expression >2sigma(I)
_cod_duplicate_entry 4506407
_cod_data_source_file cg3005954_si_001.cif
_cod_data_source_block MPAA
_cod_depositor_comments
;
The following automatic conversions were performed:

'_symmetry_cell_setting' value 'Monoclinic' changed to 'monoclinic'
according to /home/saulius/struct/CIF-dictionaries/cif_core.dic
dictionary named 'cif_core.dic' version 2.4.2 from 2011-04-26.

Automatic conversion script
Id: cif_fix_values 1891 2012-01-12 08:04:46Z andrius 
;
_cod_original_sg_symbol_H-M 'P 21/c'
_cod_database_code 4506663

loop_
_symmetry_equiv_pos_as_xyz
'x, y, z'
'-x, y+1/2, -z+1/2'
'-x, -y, -z'
'x, -y-1/2, z-1/2'

loop_
_atom_site_label
_atom_site_type_symbol
_atom_site_fract_x
_atom_site_fract_y
_atom_site_fract_z
_atom_site_U_iso_or_equiv
_atom_site_adp_type
_atom_site_occupancy
_atom_site_symmetry_multiplicity
_atom_site_calc_flag
_atom_site_refinement_flags
O3 O 0.0290(3) 0.44898(10) 0.69885(13) 0.0692(6) Uani 1 1 d .
H3 H -0.0192 0.4459 0.7470 0.104 Uiso 1 1 calc R
O2 O 0.4329(2) 0.30219(10) 0.27705(12) 0.0656(5) Uani 1 1 d .
N1A N 0.5923(2) 0.16166(10) 0.13203(13) 0.0469(5) Uani 1 1 d .
N1B N -0.1209(2) 0.46639(10) 0.85624(13) 0.0472(5) Uani 1 1 d .
O4 O 0.0026(2) 0.32279(10) 0.70073(13) 0.0697(6) Uani 1 1 d .
N3B N -0.2495(2) 0.41983(11) 0.98998(13) 0.0496(5) Uani 1 1 d .
O1 O 0.4249(3) 0.17572(10) 0.28273(14) 0.0749(6) Uani 1 1 d .
H1 H 0.4759 0.1797 0.2357 0.112 Uiso 1 1 calc R
N3A N 0.7041(2) 0.20856(11) -0.00718(13) 0.0505(5) Uani 1 1 d .
N2A N 0.6121(3) 0.29028(11) 0.10253(15) 0.0672(7) Uani 1 1 d .
H2A1 H 0.5674 0.2990 0.1541 0.081 Uiso 1 1 calc R
H2A2 H 0.6399 0.3278 0.0683 0.081 Uiso 1 1 calc R
N2B N -0.1616(3) 0.33820(11) 0.87904(15) 0.0647(7) Uani 1 1 d .
H2B1 H -0.1959 0.3007 0.9112 0.078 Uiso 1 1 calc R
H2B2 H -0.1166 0.3296 0.8276 0.078 Uiso 1 1 calc R
C2A C 0.6382(3) 0.21860(13) 0.07580(17) 0.0485(6) Uani 1 1 d .
C13 C 0.1390(3) 0.38261(13) 0.57734(16) 0.0507(6) Uani 1 1 d .
H13A H 0.2424 0.4078 0.5911 0.061 Uiso 1 1 calc R
H13B H 0.0773 0.4141 0.5323 0.061 Uiso 1 1 calc R
C10 C 0.2965(3) 0.24006(14) 0.39899(17) 0.0554(7) Uani 1 1 d .
H10A H 0.3569 0.2090 0.4451 0.067 Uiso 1 1 calc R
H10B H 0.1950 0.2140 0.3830 0.067 Uiso 1 1 calc R
C14 C 0.0504(3) 0.38000(14) 0.66501(17) 0.0498(6) Uani 1 1 d .
C2B C -0.1782(3) 0.40981(13) 0.90900(15) 0.0451(6) Uani 1 1 d .
C11 C 0.2587(3) 0.31579(13) 0.44345(16) 0.0497(6) Uani 1 1 d .
H11A H 0.1924 0.3461 0.3993 0.060 Uiso 1 1 calc R
H11B H 0.3592 0.3434 0.4575 0.060 Uiso 1 1 calc R
C4A C 0.7273(3) 0.13645(14) -0.03378(17) 0.0497(6) Uani 1 1 d .
C6A C 0.6196(3) 0.08972(13) 0.10491(16) 0.0466(6) Uani 1 1 d .
C9 C 0.3906(3) 0.24407(14) 0.31358(17) 0.0494(6) Uani 1 1 d .
C6B C -0.1360(3) 0.53805(13) 0.88723(17) 0.0503(6) Uani 1 1 d .
C8A C 0.5749(3) 0.02754(14) 0.16929(18) 0.0605(7) Uani 1 1 d .
H8A1 H 0.6416 0.0309 0.2264 0.091 Uiso 1 1 calc R
H8A2 H 0.5914 -0.0211 0.1404 0.091 Uiso 1 1 calc R
H8A3 H 0.4630 0.0327 0.1826 0.091 Uiso 1 1 calc R
C4B C -0.2623(3) 0.49162(14) 1.01985(16) 0.0513(6) Uani 1 1 d .
C5B C -0.2058(3) 0.55219(14) 0.96961(18) 0.0583(7) Uani 1 1 d .
H5B H -0.2151 0.6020 0.9914 0.070 Uiso 1 1 calc R
C12 C 0.1708(3) 0.30652(13) 0.53225(16) 0.0507(6) Uani 1 1 d .
H12A H 0.0685 0.2806 0.5180 0.061 Uiso 1 1 calc R
H12B H 0.2354 0.2749 0.5758 0.061 Uiso 1 1 calc R
C7A C 0.7959(3) 0.12595(16) -0.12710(18) 0.0657(8) Uani 1 1 d .
H7A1 H 0.7116 0.1328 -0.1755 0.098 Uiso 1 1 calc R
H7A2 H 0.8401 0.0754 -0.1311 0.098 Uiso 1 1 calc R
H7A3 H 0.8800 0.1629 -0.1345 0.098 Uiso 1 1 calc R
C5A C 0.6870(3) 0.07562(14) 0.02144(17) 0.0535(6) Uani 1 1 d .
H5A H 0.7053 0.0257 0.0024 0.064 Uiso 1 1 calc R
C7B C -0.3406(4) 0.50287(17) 1.11029(18) 0.0700(8) Uani 1 1 d .
H7B1 H -0.4242 0.4653 1.1158 0.105 Uiso 1 1 calc R
H7B2 H -0.3872 0.5531 1.1117 0.105 Uiso 1 1 calc R
H7B3 H -0.2607 0.4974 1.1613 0.105 Uiso 1 1 calc R
C8B C -0.0740(4) 0.60074(14) 0.82785(19) 0.0695(8) Uani 1 1 d .
H8B1 H -0.0271 0.6403 0.8672 0.104 Uiso 1 1 calc R
H8B2 H -0.1621 0.6215 0.7890 0.104 Uiso 1 1 calc R
H8B3 H 0.0068 0.5806 0.7893 0.104 Uiso 1 1 calc R

loop_
_atom_site_aniso_label
_atom_site_aniso_U_11
_atom_site_aniso_U_22
_atom_site_aniso_U_33
_atom_site_aniso_U_23
_atom_site_aniso_U_13
_atom_site_aniso_U_12
O3 0.1025(16) 0.0481(11) 0.0615(12) -0.0088(9) 0.0417(11) -0.0060(9)
O2 0.0909(14) 0.0494(11) 0.0603(11) 0.0004(9) 0.0362(10) -0.0041(9)
N1A 0.0544(12) 0.0443(11) 0.0435(11) -0.0057(9) 0.0148(9) -0.0033(9)
N1B 0.0587(13) 0.0429(11) 0.0409(11) -0.0024(9) 0.0116(9) 0.0040(9)
O4 0.0975(15) 0.0494(11) 0.0670(12) -0.0054(9) 0.0449(11) -0.0084(10)
N3B 0.0600(13) 0.0471(12) 0.0433(11) -0.0050(9) 0.0169(10) 0.0036(10)
O1 0.1101(17) 0.0481(11) 0.0724(13) -0.0033(9) 0.0530(12) 0.0006(10)
N3A 0.0584(13) 0.0481(12) 0.0472(12) -0.0075(9) 0.0204(10) -0.0039(9)
N2A 0.1046(18) 0.0426(12) 0.0592(14) -0.0075(10) 0.0435(13) -0.0081(11)
N2B 0.0979(18) 0.0419(12) 0.0584(13) -0.0042(10) 0.0375(12) -0.0026(11)
C2A 0.0543(15) 0.0447(14) 0.0480(14) -0.0069(11) 0.0167(12) -0.0044(11)
C13 0.0558(15) 0.0488(14) 0.0493(14) -0.0026(11) 0.0177(12) -0.0046(11)
C10 0.0660(17) 0.0496(14) 0.0532(15) -0.0053(12) 0.0246(13) -0.0076(12)
C14 0.0549(16) 0.0482(15) 0.0474(14) -0.0055(12) 0.0130(12) -0.0032(12)
C2B 0.0516(14) 0.0435(14) 0.0410(13) -0.0036(11) 0.0103(11) 0.0021(11)
C11 0.0552(15) 0.0496(14) 0.0460(14) -0.0013(11) 0.0159(11) -0.0005(11)
C4A 0.0483(15) 0.0519(15) 0.0499(14) -0.0116(12) 0.0117(11) 0.0020(11)
C6A 0.0491(14) 0.0445(14) 0.0463(13) -0.0044(11) 0.0039(11) 0.0028(11)
C9 0.0573(15) 0.0458(14) 0.0465(14) -0.0037(12) 0.0146(12) -0.0019(12)
C6B 0.0614(16) 0.0428(14) 0.0471(14) -0.0008(11) 0.0076(12) 0.0051(11)
C8A 0.0725(18) 0.0513(15) 0.0582(16) 0.0030(12) 0.0074(14) 0.0004(13)
C4B 0.0568(15) 0.0538(15) 0.0440(14) -0.0081(12) 0.0091(11) 0.0059(12)
C5B 0.0775(19) 0.0432(14) 0.0559(16) -0.0089(12) 0.0173(14) 0.0055(12)
C12 0.0567(15) 0.0494(14) 0.0480(14) -0.0031(11) 0.0188(12) -0.0032(11)
C7A 0.0763(19) 0.0673(18) 0.0561(16) -0.0110(13) 0.0259(14) 0.0057(14)
C5A 0.0629(17) 0.0425(14) 0.0561(15) -0.0089(12) 0.0117(13) 0.0064(12)
C7B 0.087(2) 0.0704(19) 0.0552(16) -0.0149(14) 0.0282(15) 0.0049(15)
C8B 0.098(2) 0.0478(15) 0.0641(18) 0.0047(13) 0.0185(16) 0.0043(14)

loop_
_atom_type_symbol
_atom_type_description
_atom_type_scat_dispersion_real
_atom_type_scat_dispersion_imag
_atom_type_scat_source
C C 0.0033 0.0016 'International Tables Vol C Tables 4.2.6.8 and 6.1.1.4'
H H 0.0000 0.0000 'International Tables Vol C Tables 4.2.6.8 and 6.1.1.4'
N N 0.0061 0.0033 'International Tables Vol C Tables 4.2.6.8 and 6.1.1.4'
O O 0.0106 0.0060 'International Tables Vol C Tables 4.2.6.8 and 6.1.1.4'

loop_
_geom_angle_atom_site_label_1
_geom_angle_atom_site_label_2
_geom_angle_atom_site_label_3
_geom_angle
C14 O3 H3 109.5
C6A N1A C2A 117.42(19)
C6B N1B C2B 117.24(19)
C4B N3B C2B 116.6(2)
C9 O1 H1 109.5
C4A N3A C2A 116.6(2)
C2A N2A H2A1 120.0
C2A N2A H2A2 120.0
H2A1 N2A H2A2 120.0
C2B N2B H2B1 120.0
C2B N2B H2B2 120.0
H2B1 N2B H2B2 120.0
N2A C2A N1A 117.7(2)
N2A C2A N3A 117.2(2)
N1A C2A N3A 125.0(2)
C14 C13 C12 116.2(2)
C14 C13 H13A 108.2
C12 C13 H13A 108.2
C14 C13 H13B 108.2
C12 C13 H13B 108.2
H13A C13 H13B 107.4
C9 C10 C11 115.9(2)
C9 C10 H10A 108.3
C11 C10 H10A 108.3
C9 C10 H10B 108.3
C11 C10 H10B 108.3
H10A C10 H10B 107.4
O4 C14 O3 123.4(2)
O4 C14 C13 125.1(2)
O3 C14 C13 111.5(2)
N2B C2B N3B 117.4(2)
N2B C2B N1B 117.5(2)
N3B C2B N1B 125.2(2)
C10 C11 C12 112.56(19)
C10 C11 H11A 109.1
C12 C11 H11A 109.1
C10 C11 H11B 109.1
C12 C11 H11B 109.1
H11A C11 H11B 107.8
N3A C4A C5A 121.4(2)
N3A C4A C7A 116.1(2)
C5A C4A C7A 122.5(2)
N1A C6A C5A 120.4(2)
N1A C6A C8A 117.0(2)
C5A C6A C8A 122.6(2)
O2 C9 O1 123.2(2)
O2 C9 C10 125.2(2)
O1 C9 C10 111.6(2)
N1B C6B C5B 120.6(2)
N1B C6B C8B 117.0(2)
C5B C6B C8B 122.4(2)
C6A C8A H8A1 109.5
C6A C8A H8A2 109.5
H8A1 C8A H8A2 109.5
C6A C8A H8A3 109.5
H8A1 C8A H8A3 109.5
H8A2 C8A H8A3 109.5
N3B C4B C5B 121.3(2)
N3B C4B C7B 116.7(2)
C5B C4B C7B 122.0(2)
C6B C5B C4B 119.1(2)
C6B C5B H5B 120.4
C4B C5B H5B 120.4
C13 C12 C11 111.80(19)
C13 C12 H12A 109.3
C11 C12 H12A 109.3
C13 C12 H12B 109.3
C11 C12 H12B 109.3
H12A C12 H12B 107.9
C4A C7A H7A1 109.5
C4A C7A H7A2 109.5
H7A1 C7A H7A2 109.5
C4A C7A H7A3 109.5
H7A1 C7A H7A3 109.5
H7A2 C7A H7A3 109.5
C6A C5A C4A 119.2(2)
C6A C5A H5A 120.4
C4A C5A H5A 120.4
C4B C7B H7B1 109.5
C4B C7B H7B2 109.5
H7B1 C7B H7B2 109.5
C4B C7B H7B3 109.5
H7B1 C7B H7B3 109.5
H7B2 C7B H7B3 109.5
C6B C8B H8B1 109.5
C6B C8B H8B2 109.5
H8B1 C8B H8B2 109.5
C6B C8B H8B3 109.5
H8B1 C8B H8B3 109.5
H8B2 C8B H8B3 109.5

loop_
_geom_bond_atom_site_label_1
_geom_bond_atom_site_label_2
_geom_bond_distance
O3 C14 1.316(3)
O3 H3 0.8200
O2 C9 1.205(3)
N1A C6A 1.340(3)
N1A C2A 1.350(3)
N1B C6B 1.338(3)
N1B C2B 1.349(3)
O4 C14 1.202(3)
N3B C4B 1.333(3)
N3B C2B 1.346(3)
O1 C9 1.312(3)
O1 H1 0.8200
N3A C4A 1.335(3)
N3A C2A 1.351(3)
N2A C2A 1.332(3)
N2A H2A1 0.8600
N2A H2A2 0.8600
N2B C2B 1.334(3)
N2B H2B1 0.8600
N2B H2B2 0.8600
C13 C14 1.495(3)
C13 C12 1.509(3)
C13 H13A 0.9700
C13 H13B 0.9700
C10 C9 1.492(3)
C10 C11 1.511(3)
C10 H10A 0.9700
C10 H10B 0.9700
C11 C12 1.513(3)
C11 H11A 0.9700
C11 H11B 0.9700
C4A C5A 1.379(3)
C4A C7A 1.497(3)
C6A C5A 1.374(3)
C6A C8A 1.488(3)
C6B C5B 1.369(3)
C6B C8B 1.498(3)
C8A H8A1 0.9600
C8A H8A2 0.9600
C8A H8A3 0.9600
C4B C5B 1.378(3)
C4B C7B 1.498(3)
C5B H5B 0.9300
C12 H12A 0.9700
C12 H12B 0.9700
C7A H7A1 0.9600
C7A H7A2 0.9600
C7A H7A3 0.9600
C5A H5A 0.9300
C7B H7B1 0.9600
C7B H7B2 0.9600
C7B H7B3 0.9600
C8B H8B1 0.9600
C8B H8B2 0.9600
C8B H8B3 0.9600

loop_
_cod_related_entry_id
_cod_related_entry_database
_cod_related_entry_code
1 ChemSpider 30652461
